data_1556648
loop_
_publ_author_name
'Tao, Xin'
'\<Skoch, Karel'
'Daniliuc, Constantin G.'
'Kehr, Gerald'
'Erker, Gerhard'

_publ_section_title
;
 Borane-induced ring closure reaction of oligomethylene-linked bis-allenes
;
_journal_issue 6
_journal_name_full 'Chemical Science'
_journal_page_first 1542
_journal_page_last 1548
_journal_paper_doi 10.1039/C9SC03870A
_journal_volume 11
_journal_year 2020
_chemical_formula_sum 'C44 H30 B F10 P'
_chemical_formula_weight 790.46
_space_group_crystal_system triclinic
_space_group_IT_number 2
_space_group_name_Hall '-P 1'
_space_group_name_H-M_alt 'P -1'
_atom_sites_solution_hydrogens geom
_audit_creation_method 'APEX3 v2016.1-0'
_audit_update_record
;
2019-10-02 deposited with the CCDC.	2019-12-17 downloaded from the CCDC.
;
_cell_angle_alpha 99.3990(10)
_cell_angle_beta 98.0400(10)
_cell_angle_gamma 104.0510(10)
_cell_formula_units_Z 2
_cell_length_a 8.3209(3)
_cell_length_b 11.3190(5)
_cell_length_c 19.7803(8)
_cell_measurement_reflns_used 8323
_cell_measurement_temperature 100.(2)
_cell_measurement_theta_max 26.6869
_cell_measurement_theta_min 2.3554
_cell_volume 1751.34(12)
_computing_cell_refinement 'SAINT V8.37A (Bruker AXS Inc., 2015)'
_computing_data_collection
;

APEX3 v2016.1-0 (Bruker AXS Inc., 2016)
;
_computing_data_reduction 'SAINT V8.37A (Bruker AXS Inc., 2015)'
_computing_molecular_graphics 'XP (Sheldrick, 2014)'
_computing_publication_material 'SHELXL-2014/7 (Sheldrick, 2014)'
_computing_structure_refinement 'SHELXL-2014/7 (Sheldrick, 2014)'
_computing_structure_solution 'SHELXL-2014/7 (Sheldrick, 2014)'
_diffrn_ambient_temperature 100.(2)
_diffrn_detector_area_resol_mean 7.3910
_diffrn_measured_fraction_theta_full 0.994
_diffrn_measured_fraction_theta_max 0.994
_diffrn_measurement_device_type 'Bruker D8 Venture PHOTON 100 CMOS'
_diffrn_measurement_method 'omega and phi scans'
_diffrn_radiation_monochromator 'MX mirror'
_diffrn_radiation_type 'Mo K\a'
_diffrn_radiation_wavelength 0.71073
_diffrn_reflns_av_R_equivalents 0.0466
_diffrn_reflns_av_unetI/netI 0.0407
_diffrn_reflns_limit_h_max 10
_diffrn_reflns_limit_h_min -10
_diffrn_reflns_limit_k_max 14
_diffrn_reflns_limit_k_min -14
_diffrn_reflns_limit_l_max 25
_diffrn_reflns_limit_l_min -24
_diffrn_reflns_number 31008
_diffrn_reflns_theta_full 26.78
_diffrn_reflns_theta_max 26.78
_diffrn_reflns_theta_min 2.35
_diffrn_source 'Mo ImS'
_diffrn_source_type 'micro focus tube'
_exptl_absorpt_coefficient_mu 0.166
_exptl_absorpt_correction_T_max 0.99
_exptl_absorpt_correction_T_min 0.94
_exptl_absorpt_correction_type multi-scan
_exptl_absorpt_process_details
;
Bruker AXS (2014). SADABS, Version 2014/5, Bruker AXS Inc., Madison, Wisconsin,
USA.
;
_exptl_crystal_colour colourless
_exptl_crystal_density_diffrn 1.499
_exptl_crystal_density_method 'not measured'
_exptl_crystal_description plate
_exptl_crystal_F_000 808
_exptl_crystal_size_max 0.148
_exptl_crystal_size_mid 0.106
_exptl_crystal_size_min 0.033
_refine_diff_density_max 0.440
_refine_diff_density_min -0.381
_refine_ls_extinction_method none
_refine_ls_goodness_of_fit_ref 1.106
_refine_ls_hydrogen_treatment constr
_refine_ls_matrix_type full
_refine_ls_number_parameters 505
_refine_ls_number_reflns 7446
_refine_ls_number_restraints 0
_refine_ls_restrained_S_all 1.106
_refine_ls_R_factor_all 0.0677
_refine_ls_R_factor_gt 0.0536
_refine_ls_shift/su_max 0.001
_refine_ls_shift/su_mean 0.000
_refine_ls_structure_factor_coef Fsqd
_refine_ls_weighting_details 'w=1/[\s^2^(Fo^2^)+(0.0335P)^2^+1.7720P] where P=(Fo^2^+2Fc^2^)/3'
_refine_ls_weighting_scheme calc
_refine_ls_wR_factor_gt 0.1050
_refine_ls_wR_factor_ref 0.1107
_reflns_number_gt 6191
_reflns_number_total 7446
_reflns_threshold_expression 'I > 2\s(I)'
_cod_data_source_file c9sc03870a2.cif
_cod_data_source_block erk9636
_cod_depositor_comments
;Adding full bibliography for 1556647--1556655.cif.

 Adding full bibliography for 1556647--1556655.cif.
;
_cod_database_code 1556648

loop_
_space_group_symop_operation_xyz
'x, y, z'
'-x, -y, -z'

loop_
_atom_site_type_symbol
_atom_site_label
_atom_site_fract_x
_atom_site_fract_y
_atom_site_fract_z
_atom_site_U_iso_or_equiv
_atom_site_adp_type
_atom_site_calc_flag
_atom_site_refinement_flags_adp
_atom_site_refinement_flags_posn
_atom_site_occupancy
P P1 0.54918(7) 0.62111(5) 0.79902(3) 0.01360(13) Uani d . . 1
B B1 0.6748(3) 0.2740(2) 0.76024(13) 0.0146(5) Uani d . . 1
C C1 0.6161(3) 0.39224(19) 0.79815(11) 0.0153(4) Uani d . . 1
H H1A 0.5178 0.3605 0.8195 0.018 Uiso calc U R 1
H H1B 0.709 0.4442 0.8361 0.018 Uiso calc U R 1
C C2 0.5684(3) 0.47429(19) 0.74771(11) 0.0141(4) Uani d . . 1
H H2 0.4537 0.4287 0.7199 0.017 Uiso calc U R 1
C C3 0.6875(3) 0.5050(2) 0.69373(11) 0.0150(4) Uani d . . 1
H H3 0.7874 0.5746 0.7191 0.018 Uiso calc U R 1
C C4 0.7536(3) 0.39545(19) 0.66667(11) 0.0147(4) Uani d . . 1
C C5 0.8288(3) 0.3395(2) 0.72324(11) 0.0152(4) Uani d . . 1
H H5A 0.9154 0.405 0.7582 0.018 Uiso calc U R 1
H H5B 0.8828 0.2767 0.703 0.018 Uiso calc U R 1
C C6 0.7482(3) 0.3471(2) 0.59984(11) 0.0176(5) Uani d . . 1
H H6 0.796 0.2789 0.5928 0.021 Uiso calc U R 1
C C7 0.6790(3) 0.3824(2) 0.53329(12) 0.0223(5) Uani d . . 1
H H7A 0.7151 0.3366 0.4937 0.027 Uiso calc U R 1
H H7B 0.5543 0.3552 0.5253 0.027 Uiso calc U R 1
C C8 0.5927(3) 0.5547(2) 0.63663(12) 0.0185(5) Uani d . . 1
H H8A 0.493 0.487 0.611 0.022 Uiso calc U R 1
H H8B 0.5508 0.6226 0.6597 0.022 Uiso calc U R 1
C C11 0.6933(3) 0.6032(2) 0.58433(11) 0.0161(4) Uani d . . 1
C C12 0.7380(3) 0.7297(2) 0.58317(12) 0.0201(5) Uani d . . 1
H H12 0.7086 0.7865 0.617 0.024 Uiso calc U R 1
C C13 0.8251(3) 0.7741(2) 0.53323(12) 0.0229(5) Uani d . . 1
H H13 0.8541 0.8604 0.5327 0.027 Uiso calc U R 1
C C14 0.8687(3) 0.6913(2) 0.48451(12) 0.0241(5) Uani d . . 1
H H14 0.9298 0.7207 0.4507 0.029 Uiso calc U R 1
C C15 0.8235(3) 0.5654(2) 0.48493(12) 0.0221(5) Uani d . . 1
H H15 0.8541 0.5092 0.4512 0.027 Uiso calc U R 1
C C16 0.7342(3) 0.5196(2) 0.53368(11) 0.0178(5) Uani d . . 1
C C21 0.7560(3) 0.7294(2) 0.82127(12) 0.0200(5) Uani d . . 1
C C22 0.8750(3) 0.7095(2) 0.87299(13) 0.0265(5) Uani d . . 1
H H22 0.8419 0.6457 0.8981 0.032 Uiso calc U R 1
C C23 1.0407(3) 0.7828(3) 0.88752(15) 0.0356(7) Uani d . . 1
H H23 1.1212 0.7681 0.9219 0.043 Uiso calc U R 1
C C24 1.0885(3) 0.8769(3) 0.85213(15) 0.0397(8) Uani d . . 1
H H24 1.2012 0.9284 0.8631 0.048 Uiso calc U R 1
C C25 0.9739(3) 0.8966(2) 0.80094(15) 0.0336(7) Uani d . . 1
H H25 1.0081 0.9617 0.7768 0.04 Uiso calc U R 1
C C26 0.8080(3) 0.8219(2) 0.78421(13) 0.0241(5) Uani d . . 1
H H26 0.7307 0.834 0.7476 0.029 Uiso calc U R 1
C C31 0.3961(3) 0.6825(2) 0.75234(11) 0.0156(4) Uani d . . 1
C C32 0.4171(3) 0.8099(2) 0.75920(12) 0.0179(5) Uani d . . 1
H H32 0.5124 0.8671 0.7898 0.021 Uiso calc U R 1
C C33 0.2987(3) 0.8529(2) 0.72122(12) 0.0228(5) Uani d . . 1
H H33 0.3143 0.9398 0.7249 0.027 Uiso calc U R 1
C C34 0.1576(3) 0.7697(2) 0.67793(12) 0.0246(5) Uani d . . 1
H H34 0.0787 0.7997 0.6508 0.03 Uiso calc U R 1
C C35 0.1313(3) 0.6435(2) 0.67401(12) 0.0222(5) Uani d . . 1
H H35 0.0311 0.5871 0.6464 0.027 Uiso calc U R 1
C C36 0.2508(3) 0.5988(2) 0.71027(12) 0.0196(5) Uani d . . 1
H H36 0.234 0.5118 0.7066 0.024 Uiso calc U R 1
C C41 0.4727(3) 0.6022(2) 0.87884(11) 0.0176(5) Uani d . . 1
C C42 0.5446(3) 0.6903(2) 0.94080(12) 0.0232(5) Uani d . . 1
H H42 0.6418 0.7562 0.9426 0.028 Uiso calc U R 1
C C43 0.4731(4) 0.6807(2) 0.99924(13) 0.0291(6) Uani d . . 1
H H43 0.5226 0.7399 1.0414 0.035 Uiso calc U R 1
C C44 0.3313(4) 0.5867(3) 0.99724(13) 0.0308(6) Uani d . . 1
H H44 0.2836 0.5812 1.0379 0.037 Uiso calc U R 1
C C45 0.2577(3) 0.4999(2) 0.93576(14) 0.0289(6) Uani d . . 1
H H45 0.1588 0.4356 0.9343 0.035 Uiso calc U R 1
C C46 0.3281(3) 0.5067(2) 0.87675(12) 0.0226(5) Uani d . . 1
H H46 0.2784 0.4467 0.8349 0.027 Uiso calc U R 1
C C51 0.7285(3) 0.20007(19) 0.82151(11) 0.0150(4) Uani d . . 1
C C52 0.8904(3) 0.1991(2) 0.84973(12) 0.0181(5) Uani d . . 1
F F52 1.02519(17) 0.25844(13) 0.82530(7) 0.0268(3) Uani d . . 1
C C53 0.9287(3) 0.1386(2) 0.90308(12) 0.0210(5) Uani d . . 1
F F53 1.09023(17) 0.14470(13) 0.92797(8) 0.0303(3) Uani d . . 1
C C54 0.8004(3) 0.0702(2) 0.92914(11) 0.0206(5) Uani d . . 1
F F54 0.83219(18) 0.00536(13) 0.97811(7) 0.0279(3) Uani d . . 1
C C55 0.6371(3) 0.0673(2) 0.90352(11) 0.0192(5) Uani d . . 1
F F55 0.50939(18) 0.00139(13) 0.92852(7) 0.0268(3) Uani d . . 1
C C56 0.6053(3) 0.1327(2) 0.85193(11) 0.0163(4) Uani d . . 1
F F56 0.44049(16) 0.12793(13) 0.83159(7) 0.0217(3) Uani d . . 1
C C61 0.5284(3) 0.17091(19) 0.69812(11) 0.0149(4) Uani d . . 1
C C62 0.5748(3) 0.0816(2) 0.65369(11) 0.0170(5) Uani d . . 1
F F62 0.73256(16) 0.06741(12) 0.66676(7) 0.0233(3) Uani d . . 1
C C63 0.4691(3) 0.0024(2) 0.59494(12) 0.0195(5) Uani d . . 1
F F63 0.52487(18) -0.07926(12) 0.55348(7) 0.0268(3) Uani d . . 1
C C64 0.3049(3) 0.0073(2) 0.57911(12) 0.0209(5) Uani d . . 1
F F64 0.20045(18) -0.06916(13) 0.52210(7) 0.0291(3) Uani d . . 1
C C65 0.2479(3) 0.0884(2) 0.62297(12) 0.0188(5) Uani d . . 1
F F65 0.08519(16) 0.08988(13) 0.61037(7) 0.0256(3) Uani d . . 1
C C66 0.3591(3) 0.16676(19) 0.68080(11) 0.0162(4) Uani d . . 1
F F66 0.28896(16) 0.24191(12) 0.72163(7) 0.0211(3) Uani d . . 1

loop_
_atom_site_aniso_label
_atom_site_aniso_U_11
_atom_site_aniso_U_22
_atom_site_aniso_U_33
_atom_site_aniso_U_12
_atom_site_aniso_U_13
_atom_site_aniso_U_23
P1 0.0168(3) 0.0113(3) 0.0117(3) 0.0041(2) 0.0010(2) 0.0007(2)
B1 0.0178(12) 0.0136(11) 0.0123(12) 0.0056(10) 0.0010(9) 0.0019(9)
C1 0.0208(11) 0.0128(10) 0.0118(10) 0.0044(9) 0.0017(8) 0.0025(8)
C2 0.0185(11) 0.0108(10) 0.0121(10) 0.0044(8) 0.0018(8) 0.0000(8)
C3 0.0187(11) 0.0147(10) 0.0109(10) 0.0037(9) 0.0013(8) 0.0031(8)
C4 0.0154(10) 0.0131(10) 0.0154(11) 0.0027(8) 0.0033(8) 0.0039(8)
C5 0.0166(11) 0.0125(10) 0.0168(11) 0.0059(8) 0.0016(8) 0.0026(8)
C6 0.0242(12) 0.0123(10) 0.0162(11) 0.0054(9) 0.0031(9) 0.0025(9)
C7 0.0344(14) 0.0182(11) 0.0109(11) 0.0048(10) -0.0001(10) 0.0006(9)
C8 0.0201(11) 0.0227(11) 0.0164(11) 0.0102(9) 0.0052(9) 0.0068(9)
C11 0.0176(11) 0.0201(11) 0.0115(10) 0.0070(9) -0.0012(8) 0.0061(9)
C12 0.0257(12) 0.0200(11) 0.0148(11) 0.0100(10) -0.0011(9) 0.0031(9)
C13 0.0247(12) 0.0208(12) 0.0215(12) 0.0029(10) -0.0021(10) 0.0101(10)
C14 0.0218(12) 0.0349(14) 0.0192(12) 0.0081(11) 0.0047(10) 0.0142(11)
C15 0.0278(13) 0.0265(12) 0.0144(11) 0.0112(10) 0.0040(9) 0.0050(9)
C16 0.0206(11) 0.0190(11) 0.0118(10) 0.0056(9) -0.0027(9) 0.0024(9)
C21 0.0180(11) 0.0157(11) 0.0218(12) 0.0031(9) 0.0025(9) -0.0059(9)
C22 0.0251(13) 0.0238(12) 0.0253(13) 0.0087(10) -0.0022(10) -0.0075(10)
C23 0.0246(14) 0.0412(16) 0.0313(15) 0.0112(12) -0.0042(11) -0.0147(13)
C24 0.0192(13) 0.0424(17) 0.0398(17) -0.0041(12) 0.0057(12) -0.0222(14)
C25 0.0297(14) 0.0262(13) 0.0365(16) -0.0040(11) 0.0166(12) -0.0091(11)
C26 0.0249(13) 0.0209(12) 0.0220(12) 0.0027(10) 0.0078(10) -0.0061(10)
C31 0.0181(11) 0.0174(11) 0.0127(11) 0.0066(9) 0.0043(8) 0.0034(9)
C32 0.0218(12) 0.0142(10) 0.0166(11) 0.0046(9) 0.0027(9) 0.0016(9)
C33 0.0302(13) 0.0207(12) 0.0226(12) 0.0117(10) 0.0075(10) 0.0093(10)
C34 0.0265(13) 0.0352(14) 0.0177(12) 0.0167(11) 0.0038(10) 0.0088(10)
C35 0.0178(11) 0.0305(13) 0.0158(11) 0.0076(10) 0.0013(9) -0.0024(10)
C36 0.0190(11) 0.0188(11) 0.0201(12) 0.0053(9) 0.0037(9) 0.0009(9)
C41 0.0256(12) 0.0180(11) 0.0131(11) 0.0128(9) 0.0039(9) 0.0036(9)
C42 0.0318(13) 0.0204(12) 0.0186(12) 0.0130(10) 0.0030(10) 0.0004(9)
C43 0.0443(16) 0.0293(13) 0.0150(12) 0.0184(12) 0.0039(11) -0.0031(10)
C44 0.0474(17) 0.0385(15) 0.0156(12) 0.0218(13) 0.0141(11) 0.0082(11)
C45 0.0327(14) 0.0304(14) 0.0278(14) 0.0107(11) 0.0134(11) 0.0082(11)
C46 0.0272(13) 0.0209(12) 0.0196(12) 0.0079(10) 0.0052(10) 0.0014(10)
C51 0.0229(11) 0.0107(10) 0.0105(10) 0.0059(9) 0.0014(8) -0.0002(8)
C52 0.0222(12) 0.0144(10) 0.0172(11) 0.0048(9) 0.0025(9) 0.0027(9)
F52 0.0193(7) 0.0313(8) 0.0307(8) 0.0040(6) 0.0014(6) 0.0164(6)
C53 0.0214(12) 0.0186(11) 0.0208(12) 0.0062(10) -0.0043(9) 0.0032(9)
F53 0.0234(7) 0.0315(8) 0.0344(8) 0.0068(6) -0.0077(6) 0.0146(7)
C54 0.0348(13) 0.0133(10) 0.0131(11) 0.0086(10) -0.0020(10) 0.0031(9)
F54 0.0371(8) 0.0253(7) 0.0225(7) 0.0094(6) -0.0027(6) 0.0140(6)
C55 0.0267(12) 0.0172(11) 0.0123(11) 0.0040(9) 0.0049(9) 0.0012(9)
F55 0.0301(8) 0.0313(8) 0.0204(7) 0.0052(6) 0.0057(6) 0.0136(6)
C56 0.0206(11) 0.0153(10) 0.0131(11) 0.0079(9) 0.0003(9) 0.0008(8)
F56 0.0201(7) 0.0298(7) 0.0179(7) 0.0090(6) 0.0034(5) 0.0094(6)
C61 0.0207(11) 0.0126(10) 0.0133(10) 0.0056(9) 0.0045(9) 0.0051(8)
C62 0.0189(11) 0.0162(11) 0.0166(11) 0.0052(9) 0.0025(9) 0.0056(9)
F62 0.0225(7) 0.0215(7) 0.0265(7) 0.0116(6) 0.0026(6) -0.0005(6)
C63 0.0309(13) 0.0123(10) 0.0161(11) 0.0068(9) 0.0076(10) 0.0014(9)
F63 0.0380(8) 0.0181(7) 0.0224(7) 0.0095(6) 0.0071(6) -0.0052(6)
C64 0.0267(13) 0.0150(11) 0.0151(11) -0.0011(9) -0.0015(9) 0.0018(9)
F64 0.0325(8) 0.0243(7) 0.0197(7) -0.0020(6) -0.0049(6) -0.0031(6)
C65 0.0175(11) 0.0176(11) 0.0205(12) 0.0027(9) 0.0006(9) 0.0075(9)
F65 0.0178(7) 0.0244(7) 0.0314(8) 0.0036(6) -0.0020(6) 0.0060(6)
C66 0.0222(11) 0.0112(10) 0.0171(11) 0.0067(9) 0.0056(9) 0.0039(8)
F66 0.0207(7) 0.0173(6) 0.0260(7) 0.0077(5) 0.0057(6) 0.0015(5)

loop_
_atom_type_symbol
_atom_type_description
_atom_type_scat_dispersion_real
_atom_type_scat_dispersion_imag
_atom_type_scat_source
C C 0.0033 0.0016 'International Tables Vol C Tables 4.2.6.8 and 6.1.1.4'
H H 0.0000 0.0000 'International Tables Vol C Tables 4.2.6.8 and 6.1.1.4'
B B 0.0013 0.0007 'International Tables Vol C Tables 4.2.6.8 and 6.1.1.4'
F F 0.0171 0.0103 'International Tables Vol C Tables 4.2.6.8 and 6.1.1.4'
P P 0.1023 0.0942 'International Tables Vol C Tables 4.2.6.8 and 6.1.1.4'

loop_
_geom_angle_atom_site_label_1
_geom_angle_atom_site_label_2
_geom_angle_atom_site_label_3
_geom_angle
C21 P1 C31 112.07(11)
C21 P1 C41 108.37(11)
C31 P1 C41 103.58(10)
C21 P1 C2 107.48(10)
C31 P1 C2 112.01(10)
C41 P1 C2 113.34(10)
C1 B1 C5 103.42(17)
C1 B1 C51 107.20(17)
C5 B1 C51 115.59(18)
C1 B1 C61 115.45(18)
C5 B1 C61 107.85(17)
C51 B1 C61 107.59(17)
C2 C1 B1 113.42(17)
C2 C1 H1A 108.9
B1 C1 H1A 108.9
C2 C1 H1B 108.9
B1 C1 H1B 108.9
H1A C1 H1B 107.7
C1 C2 C3 116.87(17)
C1 C2 P1 109.17(14)
C3 C2 P1 109.60(14)
C1 C2 H2 106.9
C3 C2 H2 106.9
P1 C2 H2 106.9
C4 C3 C8 114.89(17)
C4 C3 C2 112.15(17)
C8 C3 C2 107.95(17)
C4 C3 H3 107.2
C8 C3 H3 107.2
C2 C3 H3 107.2
C6 C4 C5 119.7(2)
C6 C4 C3 126.3(2)
C5 C4 C3 114.02(17)
C4 C5 B1 107.62(17)
C4 C5 H5A 110.2
B1 C5 H5A 110.2
C4 C5 H5B 110.2
B1 C5 H5B 110.2
H5A C5 H5B 108.5
C4 C6 C7 131.0(2)
C4 C6 H6 114.5
C7 C6 H6 114.5
C16 C7 C6 114.21(18)
C16 C7 H7A 108.7
C6 C7 H7A 108.7
C16 C7 H7B 108.7
C6 C7 H7B 108.7
H7A C7 H7B 107.6
C11 C8 C3 115.98(18)
C11 C8 H8A 108.3
C3 C8 H8A 108.3
C11 C8 H8B 108.3
C3 C8 H8B 108.3
H8A C8 H8B 107.4
C12 C11 C16 119.3(2)
C12 C11 C8 120.9(2)
C16 C11 C8 119.7(2)
C13 C12 C11 121.0(2)
C13 C12 H12 119.5
C11 C12 H12 119.5
C14 C13 C12 119.3(2)
C14 C13 H13 120.4
C12 C13 H13 120.4
C13 C14 C15 120.0(2)
C13 C14 H14 120.0
C15 C14 H14 120.0
C14 C15 C16 121.3(2)
C14 C15 H15 119.4
C16 C15 H15 119.4
C15 C16 C11 119.1(2)
C15 C16 C7 121.9(2)
C11 C16 C7 119.1(2)
C26 C21 C22 118.9(2)
C26 C21 P1 122.82(19)
C22 C21 P1 117.82(19)
C23 C22 C21 120.2(3)
C23 C22 H22 119.9
C21 C22 H22 119.9
C24 C23 C22 120.1(3)
C24 C23 H23 120.0
C22 C23 H23 120.0
C25 C24 C23 120.3(3)
C25 C24 H24 119.8
C23 C24 H24 119.8
C24 C25 C26 120.5(3)
C24 C25 H25 119.7
C26 C25 H25 119.7
C21 C26 C25 119.9(3)
C21 C26 H26 120.1
C25 C26 H26 120.1
C32 C31 C36 119.8(2)
C32 C31 P1 121.62(17)
C36 C31 P1 118.58(17)
C33 C32 C31 119.7(2)
C33 C32 H32 120.1
C31 C32 H32 120.1
C34 C33 C32 120.3(2)
C34 C33 H33 119.9
C32 C33 H33 119.9
C35 C34 C33 120.2(2)
C35 C34 H34 119.9
C33 C34 H34 119.9
C34 C35 C36 120.2(2)
C34 C35 H35 119.9
C36 C35 H35 119.9
C35 C36 C31 119.7(2)
C35 C36 H36 120.2
C31 C36 H36 120.2
C46 C41 C42 119.6(2)
C46 C41 P1 119.41(17)
C42 C41 P1 120.58(18)
C43 C42 C41 119.5(2)
C43 C42 H42 120.2
C41 C42 H42 120.2
C44 C43 C42 120.9(2)
C44 C43 H43 119.5
C42 C43 H43 119.5
C43 C44 C45 120.0(2)
C43 C44 H44 120.0
C45 C44 H44 120.0
C46 C45 C44 120.1(2)
C46 C45 H45 119.9
C44 C45 H45 119.9
C45 C46 C41 119.9(2)
C45 C46 H46 120.1
C41 C46 H46 120.1
C52 C51 C56 112.96(19)
C52 C51 B1 126.93(19)
C56 C51 B1 120.08(19)
F52 C52 C51 120.68(19)
F52 C52 C53 114.9(2)
C51 C52 C53 124.5(2)
F53 C53 C54 120.2(2)
F53 C53 C52 120.2(2)
C54 C53 C52 119.6(2)
F54 C54 C55 119.9(2)
F54 C54 C53 121.2(2)
C55 C54 C53 118.9(2)
F55 C55 C54 119.9(2)
F55 C55 C56 120.5(2)
C54 C55 C56 119.5(2)
F56 C56 C55 115.30(19)
F56 C56 C51 120.17(19)
C55 C56 C51 124.5(2)
C66 C61 C62 113.0(2)
C66 C61 B1 127.32(19)
C62 C61 B1 119.56(19)
F62 C62 C63 115.50(19)
F62 C62 C61 120.10(19)
C63 C62 C61 124.4(2)
F63 C63 C64 119.8(2)
F63 C63 C62 120.8(2)
C64 C63 C62 119.4(2)
F64 C64 C65 120.6(2)
F64 C64 C63 120.1(2)
C65 C64 C63 119.2(2)
F65 C65 C64 120.1(2)
F65 C65 C66 120.7(2)
C64 C65 C66 119.2(2)
F66 C66 C65 114.53(19)
F66 C66 C61 120.89(19)
C65 C66 C61 124.6(2)

loop_
_geom_bond_atom_site_label_1
_geom_bond_atom_site_label_2
_geom_bond_distance
P1 C21 1.802(2)
P1 C31 1.808(2)
P1 C41 1.808(2)
P1 C2 1.855(2)
B1 C1 1.639(3)
B1 C5 1.645(3)
B1 C51 1.652(3)
B1 C61 1.667(3)
C1 C2 1.545(3)
C1 H1A 0.99
C1 H1B 0.99
C2 C3 1.579(3)
C2 H2 1.0
C3 C4 1.524(3)
C3 C8 1.546(3)
C3 H3 1.0
C4 C6 1.336(3)
C4 C5 1.507(3)
C5 H5A 0.99
C5 H5B 0.99
C6 C7 1.515(3)
C6 H6 0.95
C7 C16 1.508(3)
C7 H7A 0.99
C7 H7B 0.99
C8 C11 1.509(3)
C8 H8A 0.99
C8 H8B 0.99
C11 C12 1.394(3)
C11 C16 1.399(3)
C12 C13 1.392(3)
C12 H12 0.95
C13 C14 1.381(4)
C13 H13 0.95
C14 C15 1.384(3)
C14 H14 0.95
C15 C16 1.388(3)
C15 H15 0.95
C21 C26 1.393(3)
C21 C22 1.406(3)
C22 C23 1.389(4)
C22 H22 0.95
C23 C24 1.378(4)
C23 H23 0.95
C24 C25 1.375(4)
C24 H24 0.95
C25 C26 1.394(3)
C25 H25 0.95
C26 H26 0.95
C31 C32 1.391(3)
C31 C36 1.399(3)
C32 C33 1.385(3)
C32 H32 0.95
C33 C34 1.384(4)
C33 H33 0.95
C34 C35 1.379(4)
C34 H34 0.95
C35 C36 1.386(3)
C35 H35 0.95
C36 H36 0.95
C41 C46 1.399(3)
C41 C42 1.400(3)
C42 C43 1.379(3)
C42 H42 0.95
C43 C44 1.375(4)
C43 H43 0.95
C44 C45 1.389(4)
C44 H44 0.95
C45 C46 1.382(3)
C45 H45 0.95
C46 H46 0.95
C51 C52 1.387(3)
C51 C56 1.392(3)
C52 F52 1.354(3)
C52 C53 1.390(3)
C53 F53 1.346(3)
C53 C54 1.374(3)
C54 F54 1.343(2)
C54 C55 1.373(3)
C55 F55 1.347(3)
C55 C56 1.387(3)
C56 F56 1.359(3)
C61 C66 1.390(3)
C61 C62 1.393(3)
C62 F62 1.355(3)
C62 C63 1.385(3)
C63 F63 1.345(3)
C63 C64 1.374(3)
C64 F64 1.348(3)
C64 C65 1.374(3)
C65 F65 1.347(3)
C65 C66 1.387(3)
C66 F66 1.365(2)

loop_
_geom_torsion_atom_site_label_1
_geom_torsion_atom_site_label_2
_geom_torsion_atom_site_label_3
_geom_torsion_atom_site_label_4
_geom_torsion
C5 B1 C1 C2 55.1(2)
C51 B1 C1 C2 177.69(17)
C61 B1 C1 C2 -62.5(2)
B1 C1 C2 C3 -42.9(3)
B1 C1 C2 P1 -167.97(15)
C21 P1 C2 C1 86.99(17)
C31 P1 C2 C1 -149.48(15)
C41 P1 C2 C1 -32.72(18)
C21 P1 C2 C3 -42.19(17)
C31 P1 C2 C3 81.33(16)
C41 P1 C2 C3 -161.91(14)
C1 C2 C3 C4 37.0(3)
P1 C2 C3 C4 161.79(14)
C1 C2 C3 C8 164.51(18)
P1 C2 C3 C8 -70.65(19)
C8 C3 C4 C6 5.6(3)
C2 C3 C4 C6 129.3(2)
C8 C3 C4 C5 -173.69(18)
C2 C3 C4 C5 -49.9(2)
C6 C4 C5 B1 -111.9(2)
C3 C4 C5 B1 67.3(2)
C1 B1 C5 C4 -66.2(2)
C51 B1 C5 C4 176.92(17)
C61 B1 C5 C4 56.5(2)
C5 C4 C6 C7 179.0(2)
C3 C4 C6 C7 -0.2(4)
C4 C6 C7 C16 48.1(4)
C4 C3 C8 C11 -60.7(3)
C2 C3 C8 C11 173.34(18)
C3 C8 C11 C12 -111.1(2)
C3 C8 C11 C16 72.6(3)
C16 C11 C12 C13 -1.1(3)
C8 C11 C12 C13 -177.4(2)
C11 C12 C13 C14 -0.5(3)
C12 C13 C14 C15 1.1(3)
C13 C14 C15 C16 0.0(4)
C14 C15 C16 C11 -1.6(3)
C14 C15 C16 C7 177.9(2)
C12 C11 C16 C15 2.2(3)
C8 C11 C16 C15 178.5(2)
C12 C11 C16 C7 -177.4(2)
C8 C11 C16 C7 -1.0(3)
C6 C7 C16 C15 120.5(2)
C6 C7 C16 C11 -59.9(3)
C31 P1 C21 C26 -24.6(2)
C41 P1 C21 C26 -138.28(19)
C2 P1 C21 C26 98.9(2)
C31 P1 C21 C22 163.02(17)
C41 P1 C21 C22 49.3(2)
C2 P1 C21 C22 -73.5(2)
C26 C21 C22 C23 1.2(3)
P1 C21 C22 C23 173.88(19)
C21 C22 C23 C24 1.2(4)
C22 C23 C24 C25 -1.8(4)
C23 C24 C25 C26 0.0(4)
C22 C21 C26 C25 -2.9(3)
P1 C21 C26 C25 -175.22(18)
C24 C25 C26 C21 2.3(4)
C21 P1 C31 C32 -25.0(2)
C41 P1 C31 C32 91.6(2)
C2 P1 C31 C32 -145.89(18)
C21 P1 C31 C36 157.18(17)
C41 P1 C31 C36 -86.22(19)
C2 P1 C31 C36 36.3(2)
C36 C31 C32 C33 -3.7(3)
P1 C31 C32 C33 178.52(17)
C31 C32 C33 C34 1.6(3)
C32 C33 C34 C35 2.1(4)
C33 C34 C35 C36 -3.8(4)
C34 C35 C36 C31 1.7(3)
C32 C31 C36 C35 2.0(3)
P1 C31 C36 C35 179.90(17)
C21 P1 C41 C46 -168.76(18)
C31 P1 C41 C46 72.1(2)
C2 P1 C41 C46 -49.6(2)
C21 P1 C41 C42 18.7(2)
C31 P1 C41 C42 -100.4(2)
C2 P1 C41 C42 137.94(18)
C46 C41 C42 C43 0.9(3)
P1 C41 C42 C43 173.39(19)
C41 C42 C43 C44 -0.7(4)
C42 C43 C44 C45 -0.1(4)
C43 C44 C45 C46 0.8(4)
C44 C45 C46 C41 -0.7(4)
C42 C41 C46 C45 -0.2(3)
P1 C41 C46 C45 -172.78(19)
C1 B1 C51 C52 -107.2(2)
C5 B1 C51 C52 7.5(3)
C61 B1 C51 C52 128.0(2)
C1 B1 C51 C56 70.7(2)
C5 B1 C51 C56 -174.62(19)
C61 B1 C51 C56 -54.1(2)
C56 C51 C52 F52 178.88(19)
B1 C51 C52 F52 -3.1(3)
C56 C51 C52 C53 -0.4(3)
B1 C51 C52 C53 177.6(2)
F52 C52 C53 F53 1.8(3)
C51 C52 C53 F53 -178.8(2)
F52 C52 C53 C54 -176.7(2)
C51 C52 C53 C54 2.6(4)
F53 C53 C54 F54 -2.0(3)
C52 C53 C54 F54 176.5(2)
F53 C53 C54 C55 179.0(2)
C52 C53 C54 C55 -2.5(3)
F54 C54 C55 F55 1.3(3)
C53 C54 C55 F55 -179.7(2)
F54 C54 C55 C56 -178.7(2)
C53 C54 C55 C56 0.3(3)
F55 C55 C56 F56 2.2(3)
C54 C55 C56 F56 -177.78(19)
F55 C55 C56 C51 -177.9(2)
C54 C55 C56 C51 2.1(3)
C52 C51 C56 F56 177.88(19)
B1 C51 C56 F56 -0.3(3)
C52 C51 C56 C55 -2.0(3)
B1 C51 C56 C55 179.8(2)
C1 B1 C61 C66 -8.0(3)
C5 B1 C61 C66 -123.0(2)
C51 B1 C61 C66 111.7(2)
C1 B1 C61 C62 167.26(19)
C5 B1 C61 C62 52.2(2)
C51 B1 C61 C62 -73.1(2)
C66 C61 C62 F62 -175.04(18)
B1 C61 C62 F62 9.1(3)
C66 C61 C62 C63 4.8(3)
B1 C61 C62 C63 -171.1(2)
F62 C62 C63 F63 -2.1(3)
C61 C62 C63 F63 178.1(2)
F62 C62 C63 C64 177.71(19)
C61 C62 C63 C64 -2.1(3)
F63 C63 C64 F64 -0.2(3)
C62 C63 C64 F64 180.0(2)
F63 C63 C64 C65 178.0(2)
C62 C63 C64 C65 -1.7(3)
F64 C64 C65 F65 1.8(3)
C63 C64 C65 F65 -176.5(2)
F64 C64 C65 C66 -179.3(2)
C63 C64 C65 C66 2.4(3)
F65 C65 C66 F66 0.0(3)
C64 C65 C66 F66 -178.82(19)
F65 C65 C66 C61 179.5(2)
C64 C65 C66 C61 0.7(3)
C62 C61 C66 F66 175.41(18)
B1 C61 C66 F66 -9.1(3)
C62 C61 C66 C65 -4.0(3)
B1 C61 C66 C65 171.4(2)
